data_7110547
loop_
_publ_author_name
'Beckmann, Jens'
'Jurkschat, Klaus'
'Pieper, Nicole'
'Sch\"urmann, Markus'

_publ_section_title
;
 The first organoelement oxides containing three different metals;
 synthesis and structure of (Ph2SiOR2SnOMO) [R = (CH2)3NMe2; M = But2Sn,
 But2Ge, PhB]&#x2020; &#x2021;
;
_journal_issue 12
_journal_name_full 'Chemical Communications'
_journal_page_first 1095
_journal_paper_doi 10.1039/a902428j
_journal_year 1999
_chemical_formula_moiety 'C30 H52 Ge1 N2 O3 Si1 Sn1'
_chemical_formula_sum 'C30 H52 Ge N2 O3 Si Sn'
_chemical_formula_weight 708.11
_chemical_melting_point 421
_chemical_name_systematic
;6,6-Bis(3-dimethylaminopropyl)-4,4-di-t-butyl-2,2-diphenyl-
1,3,5-trioxa-2-sila-4-germa-6-stannacyclohexane
;
_space_group_IT_number 2
_symmetry_cell_setting triclinic
_symmetry_space_group_name_Hall '-P 1'
_symmetry_space_group_name_H-M 'P -1'
_cell_angle_alpha 80.144(1)
_cell_angle_beta 89.614(1)
_cell_angle_gamma 86.402(1)
_cell_formula_units_Z 2
_cell_length_a 9.190(1)
_cell_length_b 10.833(1)
_cell_length_c 17.730(1)
_cell_volume 1735.6(3)
_diffrn_measurement_device 'Enraf Nonius KAPPACCD diffractometer'
_diffrn_radiation_type MoK\a
_exptl_crystal_colour colourless
_exptl_crystal_density_diffrn 1.355
_refine_ls_number_parameters 355
_refine_ls_number_reflns 6102
_refine_ls_number_restraints 0
_refine_ls_R_factor_all 0.0629
_refine_ls_R_factor_gt 0.0307
_refine_ls_wR_factor_gt 0.0604
_refine_ls_wR_factor_ref 0.0664
_cod_data_source_file 902428jsup1.cif
_cod_data_source_block 2
_cod_depositor_comments
;
The following automatic conversions were performed:
'_atom_site_symetry_multiplicity' tag replaced with
'_atom_site_symmetry_multiplicity'.

Automatic conversion script
Id: cif_correct_tags 1440 2010-10-19 06:21:57Z saulius 

The following automatic conversions were performed:

'_geom_bond_publ_flag' value 'Y' changed to 'y' according to
/home/saulius/struct/CIF-dictionaries/cif_core.dic dictionary named
'cif_core.dic' version 2.4.2 from 2011-04-26 (14
times).

'_geom_angle_publ_flag' value 'Y' changed to 'y' according
to /home/saulius/struct/CIF-dictionaries/cif_core.dic dictionary
named 'cif_core.dic' version 2.4.2 from 2011-04-26 (29 times).

Automatic conversion script
Id: cif_fix_values 1891 2012-01-12 08:04:46Z andrius 
;
_cod_original_sg_symbol_H-M P-1
_cod_original_formula_sum 'C30 H52 Ge1 N2 O3 Si1 Sn1'
_cod_database_code 7110547

loop_
_symmetry_equiv_pos_as_xyz
'x, y, z'
'-x, -y, -z'

loop_
_atom_site_label
_atom_site_type_symbol
_atom_site_fract_x
_atom_site_fract_y
_atom_site_fract_z
_atom_site_U_iso_or_equiv
_atom_site_adp_type
_atom_site_occupancy
_atom_site_symmetry_multiplicity
_atom_site_calc_flag
_atom_site_refinement_flags
Sn1 Sn 0.16540(3) 0.436731(19) 0.251385(13) 0.03992(9) Uani 1 1 d .
Ge1 Ge 0.30396(4) 0.69656(3) 0.139650(19) 0.04075(10) Uani 1 1 d .
Si1 Si 0.14772(10) 0.73103(8) 0.29164(5) 0.0414(2) Uani 1 1 d .
O1 O 0.1224(2) 0.58432(18) 0.30582(12) 0.0492(6) Uani 1 1 d .
O2 O 0.2240(2) 0.78026(18) 0.21019(12) 0.0448(5) Uani 1 1 d .
O3 O 0.2714(2) 0.53769(18) 0.16484(12) 0.0468(6) Uani 1 1 d .
N1 N 0.2687(3) 0.2551(3) 0.17933(17) 0.0573(8) Uani 1 1 d .
N2 N -0.0097(4) 0.3284(3) 0.36754(18) 0.0672(9) Uani 1 1 d .
C1 C 0.3438(4) 0.3480(3) 0.3214(2) 0.0556(10) Uani 1 1 d .
H1A H 0.4157 0.4092 0.3233 0.102(2) Uiso 1 1 calc R
H1B H 0.3085 0.3229 0.3731 0.102(2) Uiso 1 1 calc R
C2 C 0.4180(5) 0.2346(4) 0.2953(3) 0.0903(15) Uani 1 1 d .
H2A H 0.5192 0.2280 0.3115 0.102(2) Uiso 1 1 calc R
H2B H 0.3731 0.1605 0.3214 0.102(2) Uiso 1 1 calc R
C3 C 0.4137(5) 0.2339(4) 0.2139(3) 0.0920(16) Uani 1 1 d .
H3A H 0.4556 0.1536 0.2045 0.102(2) Uiso 1 1 calc R
H3B H 0.4746 0.2982 0.1885 0.102(2) Uiso 1 1 calc R
C4 C 0.2835(5) 0.2955(4) 0.0974(2) 0.0798(13) Uani 1 1 d .
H4A H 0.3412 0.3673 0.0880 0.102(2) Uiso 1 1 calc R
H4B H 0.1887 0.3173 0.0748 0.102(2) Uiso 1 1 calc R
H4C H 0.3303 0.2286 0.0753 0.102(2) Uiso 1 1 calc R
C5 C 0.1841(5) 0.1445(4) 0.1931(3) 0.0920(16) Uani 1 1 d .
H5A H 0.2360 0.0769 0.1738 0.102(2) Uiso 1 1 calc R
H5B H 0.0915 0.1631 0.1676 0.102(2) Uiso 1 1 calc R
H5C H 0.1689 0.1205 0.2471 0.102(2) Uiso 1 1 calc R
C11 C -0.0409(4) 0.4263(3) 0.2002(2) 0.0595(10) Uani 1 1 d .
H11A H -0.0827 0.5112 0.1845 0.102(2) Uiso 1 1 calc R
H11B H -0.0249 0.3902 0.1541 0.102(2) Uiso 1 1 calc R
C12 C -0.1523(5) 0.3520(5) 0.2484(3) 0.0881(14) Uani 1 1 d .
H12A H -0.2486 0.3776 0.2271 0.102(2) Uiso 1 1 calc R
H12B H -0.1334 0.2636 0.2459 0.102(2) Uiso 1 1 calc R
C13 C -0.1508(5) 0.3685(5) 0.3289(3) 0.0914(15) Uani 1 1 d .
H13A H -0.2265 0.3207 0.3562 0.102(2) Uiso 1 1 calc R
H13B H -0.1736 0.4564 0.3314 0.102(2) Uiso 1 1 calc R
C14 C 0.0087(6) 0.1948(4) 0.3901(3) 0.1046(17) Uani 1 1 d .
H14A H -0.0676 0.1664 0.4248 0.102(2) Uiso 1 1 calc R
H14B H 0.1015 0.1731 0.4149 0.102(2) Uiso 1 1 calc R
H14C H 0.0045 0.1555 0.3456 0.102(2) Uiso 1 1 calc R
C15 C 0.0002(6) 0.3881(4) 0.4350(2) 0.0937(15) Uani 1 1 d .
H15A H -0.0094 0.4777 0.4198 0.102(2) Uiso 1 1 calc R
H15B H 0.0929 0.3643 0.4595 0.102(2) Uiso 1 1 calc R
H15C H -0.0765 0.3617 0.4699 0.102(2) Uiso 1 1 calc R
C21 C -0.0289(4) 0.8246(3) 0.2954(2) 0.0478(9) Uani 1 1 d .
C22 C -0.0812(4) 0.9197(3) 0.2373(2) 0.0608(10) Uani 1 1 d .
H22 H -0.0269 0.9388 0.1928 0.104(5) Uiso 1 1 calc R
C23 C -0.2123(5) 0.9864(4) 0.2445(3) 0.0823(14) Uani 1 1 d .
H23 H -0.2446 1.0498 0.2049 0.104(5) Uiso 1 1 calc R
C24 C -0.2947(6) 0.9606(5) 0.3085(4) 0.0968(17) Uani 1 1 d .
H24 H -0.3817 1.0072 0.3134 0.104(5) Uiso 1 1 calc R
C25 C -0.2482(6) 0.8661(5) 0.3650(3) 0.1012(16) Uani 1 1 d .
H25 H -0.3049 0.8461 0.4085 0.104(5) Uiso 1 1 calc R
C26 C -0.1174(5) 0.7994(4) 0.3585(3) 0.0830(14) Uani 1 1 d .
H26 H -0.0877 0.7351 0.3981 0.104(5) Uiso 1 1 calc R
C31 C 0.2613(4) 0.7619(3) 0.37344(18) 0.0465(8) Uani 1 1 d .
C32 C 0.2593(5) 0.8802(4) 0.3940(2) 0.0723(12) Uani 1 1 d .
H32 H 0.2027 0.9458 0.3655 0.104(5) Uiso 1 1 calc R
C33 C 0.3389(5) 0.9036(4) 0.4555(3) 0.0825(14) Uani 1 1 d .
H33 H 0.3354 0.9838 0.4678 0.104(5) Uiso 1 1 calc R
C34 C 0.4225(5) 0.8086(5) 0.4979(2) 0.0805(13) Uani 1 1 d .
H34 H 0.4767 0.8239 0.5391 0.104(5) Uiso 1 1 calc R
C35 C 0.4263(5) 0.6932(5) 0.4801(3) 0.0855(14) Uani 1 1 d .
H35 H 0.4840 0.6286 0.5088 0.104(5) Uiso 1 1 calc R
C36 C 0.3448(5) 0.6691(4) 0.4190(2) 0.0703(12) Uani 1 1 d .
H36 H 0.3470 0.5877 0.4087 0.104(5) Uiso 1 1 calc R
C41 C 0.5162(4) 0.7106(3) 0.1438(2) 0.0565(9) Uani 1 1 d .
C42 C 0.5634(4) 0.6795(4) 0.2273(2) 0.0786(13) Uani 1 1 d .
H42A H 0.5361 0.5968 0.2488 0.102(2) Uiso 1 1 calc R
H42B H 0.5167 0.7395 0.2552 0.102(2) Uiso 1 1 calc R
H42C H 0.6673 0.6827 0.2307 0.102(2) Uiso 1 1 calc R
C43 C 0.5595(5) 0.8425(4) 0.1085(3) 0.0939(15) Uani 1 1 d .
H43A H 0.6631 0.8466 0.1128 0.102(2) Uiso 1 1 calc R
H43B H 0.5109 0.9032 0.1352 0.102(2) Uiso 1 1 calc R
H43C H 0.5316 0.8603 0.0555 0.102(2) Uiso 1 1 calc R
C44 C 0.5919(4) 0.6146(4) 0.1002(2) 0.0788(13) Uani 1 1 d .
H44A H 0.6956 0.6199 0.1026 0.102(2) Uiso 1 1 calc R
H44B H 0.5605 0.6318 0.0477 0.102(2) Uiso 1 1 calc R
H44C H 0.5671 0.5317 0.1229 0.102(2) Uiso 1 1 calc R
C51 C 0.1973(4) 0.7645(3) 0.0440(2) 0.0535(9) Uani 1 1 d .
C52 C 0.0395(5) 0.7330(4) 0.0563(3) 0.0898(15) Uani 1 1 d .
H52A H 0.0016 0.7665 0.0997 0.102(2) Uiso 1 1 calc R
H52B H 0.0337 0.6435 0.0654 0.102(2) Uiso 1 1 calc R
H52C H -0.0166 0.7691 0.0116 0.102(2) Uiso 1 1 calc R
C53 C 0.2020(5) 0.9071(4) 0.0241(3) 0.0888(15) Uani 1 1 d .
H53A H 0.1468 0.9374 -0.0219 0.102(2) Uiso 1 1 calc R
H53B H 0.3013 0.9289 0.0164 0.102(2) Uiso 1 1 calc R
H53C H 0.1607 0.9447 0.0653 0.102(2) Uiso 1 1 calc R
C54 C 0.2611(6) 0.7060(5) -0.0214(2) 0.1018(17) Uani 1 1 d .
H54A H 0.2051 0.7363 -0.0671 0.102(2) Uiso 1 1 calc R
H54B H 0.2586 0.6163 -0.0091 0.102(2) Uiso 1 1 calc R
H54C H 0.3602 0.7281 -0.0296 0.102(2) Uiso 1 1 calc R

loop_
_geom_angle_atom_site_label_1
_geom_angle_atom_site_label_2
_geom_angle_atom_site_label_3
_geom_angle
_geom_angle_publ_flag
O3 Sn1 O1 93.89(8) y
O3 Sn1 C11 101.36(12) y
O1 Sn1 C11 100.34(12) y
O3 Sn1 C1 101.12(12) y
O1 Sn1 C1 98.12(11) y
C11 Sn1 C1 149.70(14) y
O3 Sn1 N1 79.86(9) y
O1 Sn1 N1 170.12(9) y
C11 Sn1 N1 88.46(12) y
C1 Sn1 N1 75.82(11) y
O3 Sn1 N2 171.48(9) y
O1 Sn1 N2 79.96(9) y
C11 Sn1 N2 74.22(13) y
C1 Sn1 N2 85.68(13) y
N1 Sn1 N2 107.00(9) y
O3 Ge1 O2 109.06(10) y
O3 Ge1 C41 107.43(13) y
O2 Ge1 C41 107.13(13) y
O3 Ge1 C51 108.31(12) y
O2 Ge1 C51 105.24(13) y
C41 Ge1 C51 119.36(16) y
O1 Si1 O2 113.48(11) y
O1 Si1 C21 110.54(14) y
O2 Si1 C21 107.90(14) ?
O1 Si1 C31 107.45(13) y
O2 Si1 C31 110.92(14) y
C21 Si1 C31 106.34(15) y
Si1 O1 Sn1 137.63(13) y
Si1 O2 Ge1 131.27(12) y
Ge1 O3 Sn1 134.11(12) y
C4 N1 C5 109.2(3) ?
C4 N1 C3 108.8(3) ?
C5 N1 C3 113.2(4) ?
C4 N1 Sn1 113.2(2) ?
C5 N1 Sn1 113.3(2) ?
C3 N1 Sn1 98.8(2) ?
C14 N2 C15 109.4(4) ?
C14 N2 C13 112.3(4) ?
C15 N2 C13 109.0(4) ?
C14 N2 Sn1 117.0(3) ?
C15 N2 Sn1 111.3(2) ?
C13 N2 Sn1 97.1(2) ?
C2 C1 Sn1 115.2(3) ?
C3 C2 C1 115.8(4) ?
C2 C3 N1 115.1(4) ?
C12 C11 Sn1 117.1(3) ?
C13 C12 C11 113.0(4) ?
C12 C13 N2 113.3(4) ?
C26 C21 C22 116.0(3) ?
C26 C21 Si1 119.6(3) ?
C22 C21 Si1 124.4(3) ?
C23 C22 C21 121.2(4) ?
C24 C23 C22 121.0(4) ?
C25 C24 C23 119.0(5) ?
C24 C25 C26 120.4(5) ?
C25 C26 C21 122.4(4) ?
C36 C31 C32 115.7(3) ?
C36 C31 Si1 122.7(3) ?
C32 C31 Si1 121.5(3) ?
C33 C32 C31 122.1(4) ?
C34 C33 C32 119.7(4) ?
C35 C34 C33 119.8(4) ?
C34 C35 C36 120.6(4) ?
C31 C36 C35 122.0(4) ?
C42 C41 C44 108.8(3) ?
C42 C41 C43 110.1(3) ?
C44 C41 C43 109.2(3) ?
C42 C41 Ge1 107.9(3) ?
C44 C41 Ge1 108.9(2) ?
C43 C41 Ge1 111.8(3) ?
C54 C51 C52 110.1(3) ?
C54 C51 C53 109.2(4) ?
C52 C51 C53 108.3(3) ?
C54 C51 Ge1 110.2(3) ?
C52 C51 Ge1 107.4(3) ?
C53 C51 Ge1 111.6(2) ?

loop_
_geom_bond_atom_site_label_1
_geom_bond_atom_site_label_2
_geom_bond_distance
_geom_bond_publ_flag
Sn1 O3 2.010(2) y
Sn1 O1 2.022(2) y
Sn1 C11 2.126(3) y
Sn1 C1 2.139(3) y
Sn1 N1 2.648(3) y
Sn1 N2 2.752(3) y
Ge1 O3 1.747(2) y
Ge1 O2 1.794(2) y
Ge1 C41 1.969(4) y
Ge1 C51 1.971(3) y
Si1 O1 1.598(2) y
Si1 O2 1.622(2) y
Si1 C21 1.866(3) y
Si1 C31 1.880(3) y
N1 C4 1.451(4) ?
N1 C5 1.454(5) ?
N1 C3 1.459(5) ?
N2 C14 1.434(5) ?
N2 C15 1.459(5) ?
N2 C13 1.476(5) ?
C1 C2 1.507(5) ?
C2 C3 1.446(6) ?
C11 C12 1.510(5) ?
C12 C13 1.471(6) ?
C21 C26 1.378(5) ?
C21 C22 1.391(5) ?
C22 C23 1.382(6) ?
C23 C24 1.359(6) ?
C24 C25 1.354(7) ?
C25 C26 1.378(6) ?
C31 C36 1.374(5) ?
C31 C32 1.390(5) ?
C32 C33 1.384(5) ?
C33 C34 1.363(6) ?
C34 C35 1.339(6) ?
C35 C36 1.391(5) ?
C41 C42 1.522(5) ?
C41 C44 1.530(5) ?
C41 C43 1.534(5) ?
C51 C54 1.512(5) ?
C51 C52 1.516(5) ?
C51 C53 1.529(5) ?
